data_4114537
loop_
_publ_author_name
'Jeremy M. Smith'
'Rene J. Lachicotte'
'Patrick L. Holland'

_publ_section_title
;
 NN Bond Cleavage by a Low-Coordinate Iron(II) Hydride Complex
;
_journal_name_full 'Journal of the American Chemical Society'
_journal_page_first 15752
_journal_page_last 15753
_journal_paper_doi 10.1021/ja038152s
_journal_volume 125
_journal_year 2003
_chemical_formula_sum 'C41 H59 Fe N3'
_chemical_formula_weight 649.76
_chemical_name_common holjs95
_chemical_name_systematic
;
 ?
;
_space_group_IT_number 29
_symmetry_cell_setting orthorhombic
_symmetry_space_group_name_Hall 'P 2c -2ac'
_symmetry_space_group_name_H-M 'P c a 21'
_atom_sites_solution_hydrogens geom
_atom_sites_solution_primary direct
_atom_sites_solution_secondary difmap
_audit_creation_method SHELXL-97
_cell_angle_alpha 90.00
_cell_angle_beta 90.00
_cell_angle_gamma 90.00
_cell_formula_units_Z 4
_cell_length_a 17.4340(13)
_cell_length_b 12.2322(9)
_cell_length_c 18.0994(13)
_cell_measurement_reflns_used 7674
_cell_measurement_temperature 193(2)
_cell_measurement_theta_max 28
_cell_measurement_theta_min 2
_cell_volume 3859.8(5)
_computing_structure_refinement 'SHELXL-97 (Sheldrick, 1997)'
_diffrn_ambient_temperature 293(2)
_diffrn_measured_fraction_theta_full 0.986
_diffrn_measured_fraction_theta_max 0.986
_diffrn_radiation_monochromator graphite
_diffrn_radiation_source 'fine-focus sealed tube'
_diffrn_radiation_type MoK\a
_diffrn_radiation_wavelength 0.71073
_diffrn_reflns_av_R_equivalents 0.0287
_diffrn_reflns_av_sigmaI/netI 0.0335
_diffrn_reflns_limit_h_max 16
_diffrn_reflns_limit_h_min -23
_diffrn_reflns_limit_k_max 16
_diffrn_reflns_limit_k_min -15
_diffrn_reflns_limit_l_max 23
_diffrn_reflns_limit_l_min -20
_diffrn_reflns_number 24311
_diffrn_reflns_theta_full 28.26
_diffrn_reflns_theta_max 28.26
_diffrn_reflns_theta_min 1.66
_exptl_absorpt_coefficient_mu 0.420
_exptl_absorpt_correction_T_max 0.928
_exptl_absorpt_correction_T_min 0.689
_exptl_absorpt_correction_type empirical
_exptl_absorpt_process_details sadabs
_exptl_crystal_colour orange
_exptl_crystal_density_diffrn 1.118
_exptl_crystal_description block
_exptl_crystal_F_000 1408
_exptl_crystal_size_max 0.60
_exptl_crystal_size_mid 0.42
_exptl_crystal_size_min 0.20
_refine_diff_density_max 0.389
_refine_diff_density_min -0.268
_refine_diff_density_rms 0.037
_refine_ls_abs_structure_details 'Flack H D (1983), Acta Cryst. A39, 876-881'
_refine_ls_abs_structure_Flack 0.006(11)
_refine_ls_extinction_method none
_refine_ls_goodness_of_fit_ref 1.045
_refine_ls_hydrogen_treatment mixed
_refine_ls_matrix_type full
_refine_ls_number_parameters 455
_refine_ls_number_reflns 8405
_refine_ls_number_restraints 4
_refine_ls_restrained_S_all 1.045
_refine_ls_R_factor_all 0.0510
_refine_ls_R_factor_gt 0.0400
_refine_ls_shift/su_max 0.003
_refine_ls_shift/su_mean 0.000
_refine_ls_structure_factor_coef Fsqd
_refine_ls_weighting_details 'calc w=1/[\s^2^(Fo^2^)+(0.0406P)^2^+0.4376P] where P=(Fo^2^+2Fc^2^)/3'
_refine_ls_weighting_scheme calc
_refine_ls_wR_factor_gt 0.0806
_refine_ls_wR_factor_ref 0.0840
_reflns_number_gt 7222
_reflns_number_total 8405
_reflns_threshold_expression >2sigma(I)
_cod_data_source_file ja038152ssi20030827_085523_5.cif
_cod_data_source_block LFeNHPh
_cod_database_code 4114537

loop_
_symmetry_equiv_pos_as_xyz
'x, y, z'
'-x, -y, z+1/2'
'-x+1/2, y, z+1/2'
'x+1/2, -y, z'

loop_
_atom_site_label
_atom_site_type_symbol
_atom_site_fract_x
_atom_site_fract_y
_atom_site_fract_z
_atom_site_U_iso_or_equiv
_atom_site_adp_type
_atom_site_occupancy
_atom_site_symmetry_multiplicity
_atom_site_calc_flag
_atom_site_refinement_flags
_atom_site_disorder_assembly
_atom_site_disorder_group
Fe1 Fe 0.882921(15) 0.28179(2) 0.310114(18) 0.03295(8) Uani 1 1 d . . .
N13 N 0.85372(12) 0.37131(17) 0.39053(11) 0.0433(5) Uani 1 1 d . . .
N12 N 0.86051(9) 0.14625(13) 0.25609(9) 0.0290(4) Uani 1 1 d . . .
N11 N 0.97385(9) 0.32192(12) 0.25042(9) 0.0286(4) Uani 1 1 d . . .
C12 C 1.00368(11) 0.42024(15) 0.28430(11) 0.0290(4) Uani 1 1 d . . .
C23 C 0.79589(13) 0.03318(17) 0.35044(12) 0.0380(5) Uani 1 1 d . . .
C31 C 1.00121(11) 0.26467(16) 0.19379(12) 0.0309(4) Uani 1 1 d . . .
C22 C 1.05793(12) 0.41141(17) 0.34212(12) 0.0359(5) Uani 1 1 d . . .
C63 C 0.71970(12) 0.13763(17) 0.26043(12) 0.0355(5) Uani 1 1 d . . .
C21 C 1.07341(13) 0.29509(18) 0.14671(14) 0.0406(5) Uani 1 1 d . . .
C13 C 0.79166(11) 0.10076(15) 0.28735(11) 0.0306(4) Uani 1 1 d . . .
C14 C 0.79479(12) 0.37158(18) 0.44118(12) 0.0358(5) Uani 1 1 d . . .
C24 C 0.73971(13) 0.28792(17) 0.44168(13) 0.0393(5) Uani 1 1 d . . .
H24 H 0.7425 0.2327 0.4065 0.047 Uiso 1 1 calc R . .
C41 C 0.96443(12) 0.16628(16) 0.17127(12) 0.0337(5) Uani 1 1 d . . .
H41 H 0.9877 0.1330 0.1308 0.040 Uiso 1 1 calc R . .
C72 C 1.09313(14) 0.30198(19) 0.36396(14) 0.0447(6) Uani 1 1 d . . .
H72 H 1.0817 0.2496 0.3245 0.054 Uiso 1 1 calc R . .
C11 C 1.11550(13) 0.3997(2) 0.16884(15) 0.0478(6) Uani 1 1 d . . .
H11A H 1.0808 0.4605 0.1663 0.072 Uiso 1 1 calc R . .
H11B H 1.1577 0.4117 0.1358 0.072 Uiso 1 1 calc R . .
H11C H 1.1344 0.3925 0.2184 0.072 Uiso 1 1 calc R . .
C51 C 0.90067(11) 0.10968(16) 0.19754(12) 0.0300(4) Uani 1 1 d . A .
C62 C 0.96975(11) 0.52112(16) 0.26743(12) 0.0331(4) Uani 1 1 d . . .
C73 C 0.87281(15) -0.00012(19) 0.38410(14) 0.0478(6) Uani 1 1 d . . .
H73 H 0.9137 0.0212 0.3499 0.057 Uiso 1 1 calc R . .
C53 C 0.65349(13) 0.1009(2) 0.29583(14) 0.0478(6) Uani 1 1 d . . .
H53 H 0.6057 0.1228 0.2784 0.057 Uiso 1 1 calc R . .
C102 C 0.90911(13) 0.53456(17) 0.20760(13) 0.0377(5) Uani 1 1 d . . .
H102 H 0.8953 0.4615 0.1898 0.045 Uiso 1 1 calc R . .
C103 C 0.71477(14) 0.21956(19) 0.19790(13) 0.0436(5) Uani 1 1 d . . .
H103 H 0.7621 0.2140 0.1690 0.052 Uiso 1 1 calc R . .
C61 C 0.88144(12) 0.00114(17) 0.15560(13) 0.0378(5) Uani 1 1 d . . .
C64 C 0.78636(14) 0.4534(2) 0.49506(14) 0.0488(6) Uani 1 1 d . . .
H64 H 0.8211 0.5111 0.4964 0.059 Uiso 1 1 calc R . .
C33 C 0.72771(16) -0.00012(19) 0.38346(13) 0.0484(6) Uani 1 1 d . . .
H33 H 0.7296 -0.0454 0.4247 0.058 Uiso 1 1 calc R . .
C52 C 0.99246(11) 0.61285(16) 0.30767(16) 0.0423(5) Uani 1 1 d . . .
H52 H 0.9714 0.6806 0.2962 0.051 Uiso 1 1 calc R . .
C34 C 0.68143(13) 0.2859(2) 0.49327(13) 0.0425(5) Uani 1 1 d . . .
H34 H 0.6459 0.2292 0.4922 0.051 Uiso 1 1 calc R . .
C81 C 1.13195(14) 0.2003(2) 0.1515(2) 0.0622(8) Uani 1 1 d . . .
H81A H 1.1764 0.2180 0.1226 0.093 Uiso 1 1 calc R . .
H81B H 1.1090 0.1345 0.1328 0.093 Uiso 1 1 calc R . .
H81C H 1.1467 0.1895 0.2021 0.093 Uiso 1 1 calc R . .
C42 C 1.04566(14) 0.60542(19) 0.36421(14) 0.0484(6) Uani 1 1 d . . .
H42 H 1.0597 0.6673 0.3909 0.058 Uiso 1 1 calc R . .
C32 C 1.07764(14) 0.50530(19) 0.38051(13) 0.0443(6) Uani 1 1 d . . .
H32 H 1.1135 0.5006 0.4184 0.053 Uiso 1 1 calc R . .
C112 C 0.93973(16) 0.5999(2) 0.14163(15) 0.0565(7) Uani 1 1 d . . .
H11D H 0.9000 0.6075 0.1053 0.085 Uiso 1 1 calc R . .
H11E H 0.9826 0.5620 0.1203 0.085 Uiso 1 1 calc R . .
H11F H 0.9558 0.6709 0.1580 0.085 Uiso 1 1 calc R . .
C91 C 1.04746(16) 0.3100(2) 0.06564(14) 0.0544(7) Uani 1 1 d . . .
H91A H 1.0114 0.3692 0.0627 0.082 Uiso 1 1 calc R . .
H91B H 1.0236 0.2439 0.0486 0.082 Uiso 1 1 calc R . .
H91C H 1.0912 0.3260 0.0354 0.082 Uiso 1 1 calc R . .
C123 C 0.64699(19) 0.1996(3) 0.14517(18) 0.0760(9) Uani 1 1 d . . .
H12A H 0.6487 0.1256 0.1275 0.114 Uiso 1 1 calc R . .
H12B H 0.6504 0.2490 0.1041 0.114 Uiso 1 1 calc R . .
H12C H 0.5997 0.2117 0.1710 0.114 Uiso 1 1 calc R . .
C122 C 0.83625(14) 0.5882(2) 0.23860(16) 0.0509(6) Uani 1 1 d . . .
H12D H 0.8474 0.6621 0.2528 0.076 Uiso 1 1 calc R . .
H12E H 0.8189 0.5479 0.2809 0.076 Uiso 1 1 calc R . .
H12F H 0.7970 0.5880 0.2014 0.076 Uiso 1 1 calc R . .
C44 C 0.67481(14) 0.3659(3) 0.54618(14) 0.0555(7) Uani 1 1 d . . .
H44 H 0.6358 0.3635 0.5812 0.067 Uiso 1 1 calc R . .
C54 C 0.72758(14) 0.4496(3) 0.54593(15) 0.0615(8) Uani 1 1 d . . .
H54 H 0.7235 0.5050 0.5809 0.074 Uiso 1 1 calc R . .
C43 C 0.65767(16) 0.0325(2) 0.35641(16) 0.0553(7) Uani 1 1 d . . .
H43 H 0.6129 0.0083 0.3790 0.066 Uiso 1 1 calc R . .
C82 C 1.17981(17) 0.3081(3) 0.3719(3) 0.0907(12) Uani 1 1 d . . .
H82A H 1.2017 0.3358 0.3269 0.136 Uiso 1 1 calc R . .
H82B H 1.1998 0.2364 0.3816 0.136 Uiso 1 1 calc R . .
H82C H 1.1927 0.3560 0.4120 0.136 Uiso 1 1 calc R . .
C113 C 0.70970(17) 0.3366(2) 0.22862(17) 0.0626(8) Uani 1 1 d . . .
H11G H 0.6637 0.3442 0.2573 0.094 Uiso 1 1 calc R . .
H11H H 0.7088 0.3877 0.1884 0.094 Uiso 1 1 calc R . .
H11I H 0.7535 0.3509 0.2593 0.094 Uiso 1 1 calc R . .
C83 C 0.8847(2) 0.0613(3) 0.45720(17) 0.0712(9) Uani 1 1 d . . .
H83A H 0.8455 0.0403 0.4917 0.107 Uiso 1 1 calc R . .
H83B H 0.8818 0.1386 0.4485 0.107 Uiso 1 1 calc R . .
H83C H 0.9341 0.0434 0.4771 0.107 Uiso 1 1 calc R . .
C93 C 0.8790(2) -0.1236(2) 0.3982(2) 0.0735(10) Uani 1 1 d . . .
H93A H 0.8433 -0.1444 0.4361 0.110 Uiso 1 1 calc R . .
H93B H 0.9302 -0.1411 0.4138 0.110 Uiso 1 1 calc R . .
H93C H 0.8673 -0.1626 0.3536 0.110 Uiso 1 1 calc R . .
C92 C 1.0567(2) 0.2591(3) 0.4347(2) 0.0878(11) Uani 1 1 d . . .
H92A H 1.0670 0.3089 0.4745 0.132 Uiso 1 1 calc R . .
H92B H 1.0779 0.1887 0.4464 0.132 Uiso 1 1 calc R . .
H92C H 1.0023 0.2525 0.4280 0.132 Uiso 1 1 calc R . .
C71 C 0.7969(3) 0.0124(4) 0.1176(3) 0.0463(13) Uani 0.538(4) 1 d PD A 1
H71A H 0.7876 -0.0497 0.0864 0.069 Uiso 0.538(4) 1 calc PR A 1
H71B H 0.7949 0.0779 0.0885 0.069 Uiso 0.538(4) 1 calc PR A 1
H71C H 0.7584 0.0155 0.1555 0.069 Uiso 0.538(4) 1 calc PR A 1
C101 C 0.9325(3) -0.0238(4) 0.0895(3) 0.0545(15) Uani 0.538(4) 1 d PD A 1
H10A H 0.9847 -0.0307 0.1056 0.082 Uiso 0.538(4) 1 calc PR A 1
H10B H 0.9286 0.0346 0.0542 0.082 Uiso 0.538(4) 1 calc PR A 1
H10C H 0.9162 -0.0910 0.0669 0.082 Uiso 0.538(4) 1 calc PR A 1
C111 C 0.8776(4) -0.0940(4) 0.2056(3) 0.0573(16) Uani 0.538(4) 1 d PD A 1
H11J H 0.8619 -0.1574 0.1783 0.086 Uiso 0.538(4) 1 calc PR A 1
H11K H 0.8411 -0.0798 0.2442 0.086 Uiso 0.538(4) 1 calc PR A 1
H11L H 0.9272 -0.1067 0.2270 0.086 Uiso 0.538(4) 1 calc PR A 1
C71A C 0.8154(3) -0.0675(4) 0.1814(3) 0.0490(16) Uani 0.462(4) 1 d PD A 2
H71D H 0.8134 -0.1337 0.1530 0.074 Uiso 0.462(4) 1 calc PR A 2
H71E H 0.7684 -0.0276 0.1750 0.074 Uiso 0.462(4) 1 calc PR A 2
H71F H 0.8220 -0.0850 0.2327 0.074 Uiso 0.462(4) 1 calc PR A 2
C10A C 0.8747(4) 0.0229(5) 0.0750(3) 0.0523(16) Uani 0.462(4) 1 d PD A 2
H10D H 0.8662 -0.0447 0.0493 0.078 Uiso 0.462(4) 1 calc PR A 2
H10E H 0.9212 0.0559 0.0575 0.078 Uiso 0.462(4) 1 calc PR A 2
H10F H 0.8324 0.0714 0.0662 0.078 Uiso 0.462(4) 1 calc PR A 2
C11A C 0.9570(3) -0.0751(4) 0.1687(4) 0.0604(19) Uani 0.462(4) 1 d PD A 2
H11M H 0.9644 -0.0866 0.2207 0.091 Uiso 0.462(4) 1 calc PR A 2
H11N H 1.0013 -0.0394 0.1485 0.091 Uiso 0.462(4) 1 calc PR A 2
H11O H 0.9499 -0.1443 0.1446 0.091 Uiso 0.462(4) 1 calc PR A 2
H1 H 0.8801(15) 0.425(2) 0.3957(15) 0.052(8) Uiso 1 1 d . . .

loop_
_atom_site_aniso_label
_atom_site_aniso_U_11
_atom_site_aniso_U_22
_atom_site_aniso_U_33
_atom_site_aniso_U_23
_atom_site_aniso_U_13
_atom_site_aniso_U_12
Fe1 0.03588(14) 0.02953(13) 0.03346(14) -0.00873(14) 0.00889(15) -0.00514(12)
N13 0.0481(12) 0.0412(11) 0.0406(11) -0.0168(9) 0.0135(9) -0.0101(10)
N12 0.0312(8) 0.0243(8) 0.0317(9) -0.0036(7) 0.0020(7) -0.0012(7)
N11 0.0272(8) 0.0240(8) 0.0348(9) -0.0038(7) 0.0020(7) -0.0017(6)
C12 0.0250(9) 0.0281(10) 0.0339(10) -0.0040(8) 0.0034(8) -0.0041(8)
C23 0.0504(14) 0.0283(11) 0.0352(12) -0.0043(9) 0.0030(10) -0.0046(9)
C31 0.0281(10) 0.0284(10) 0.0360(11) -0.0043(8) 0.0016(9) 0.0005(8)
C22 0.0351(11) 0.0333(11) 0.0395(11) -0.0011(9) -0.0001(9) -0.0019(9)
C63 0.0348(11) 0.0357(11) 0.0360(11) -0.0034(9) 0.0043(9) -0.0051(9)
C21 0.0319(11) 0.0369(12) 0.0530(14) -0.0104(11) 0.0116(10) -0.0039(9)
C13 0.0361(11) 0.0230(9) 0.0326(11) -0.0057(8) 0.0041(8) -0.0071(8)
C14 0.0385(12) 0.0389(11) 0.0299(11) -0.0043(9) 0.0013(9) 0.0033(9)
C24 0.0466(13) 0.0347(11) 0.0364(12) -0.0015(9) 0.0061(10) 0.0020(10)
C41 0.0350(11) 0.0303(11) 0.0358(11) -0.0094(9) 0.0064(9) 0.0026(9)
C72 0.0461(13) 0.0416(13) 0.0464(14) 0.0023(11) -0.0094(11) 0.0023(10)
C11 0.0350(12) 0.0490(14) 0.0594(15) -0.0098(12) 0.0160(11) -0.0145(11)
C51 0.0308(10) 0.0239(10) 0.0354(11) -0.0038(8) -0.0010(8) 0.0017(8)
C62 0.0310(10) 0.0281(10) 0.0402(12) -0.0041(9) 0.0008(9) -0.0026(8)
C73 0.0609(16) 0.0409(13) 0.0417(13) 0.0055(11) -0.0036(11) 0.0016(11)
C53 0.0373(11) 0.0537(14) 0.0523(17) -0.0023(12) 0.0023(11) -0.0086(10)
C102 0.0394(11) 0.0269(11) 0.0468(13) -0.0051(9) -0.0101(10) 0.0009(9)
C103 0.0375(12) 0.0519(14) 0.0413(13) 0.0039(11) -0.0012(10) 0.0002(10)
C61 0.0459(12) 0.0259(10) 0.0415(13) -0.0093(9) 0.0060(10) -0.0037(10)
C64 0.0439(13) 0.0564(15) 0.0462(14) -0.0208(12) 0.0001(11) -0.0008(11)
C33 0.0677(17) 0.0339(12) 0.0435(14) 0.0049(10) 0.0139(12) -0.0100(11)
C52 0.0397(10) 0.0287(10) 0.0583(13) -0.0080(12) -0.0068(13) 0.0019(8)
C34 0.0353(12) 0.0527(14) 0.0394(13) 0.0069(11) 0.0010(10) 0.0020(10)
C81 0.0356(13) 0.0539(16) 0.097(2) -0.0089(16) 0.0225(14) 0.0046(11)
C42 0.0510(14) 0.0368(13) 0.0574(15) -0.0188(11) -0.0114(12) -0.0017(10)
C32 0.0409(13) 0.0473(13) 0.0445(13) -0.0070(11) -0.0133(10) -0.0027(11)
C112 0.0584(16) 0.0556(16) 0.0555(16) 0.0100(13) -0.0061(13) 0.0014(13)
C91 0.0571(15) 0.0611(16) 0.0450(14) -0.0096(12) 0.0176(12) -0.0189(13)
C123 0.0610(17) 0.108(3) 0.0585(19) 0.0134(18) -0.0230(15) -0.0085(18)
C122 0.0388(13) 0.0477(14) 0.0662(17) -0.0056(13) -0.0110(12) 0.0035(11)
C44 0.0360(13) 0.093(2) 0.0378(13) -0.0064(14) 0.0046(11) 0.0098(14)
C54 0.0467(16) 0.090(2) 0.0476(16) -0.0360(15) 0.0025(12) 0.0078(14)
C43 0.0502(15) 0.0542(15) 0.0614(17) 0.0010(13) 0.0195(13) -0.0207(12)
C82 0.0541(18) 0.0578(18) 0.160(4) 0.021(2) -0.032(2) 0.0082(14)
C113 0.0726(19) 0.0489(16) 0.0663(18) 0.0113(14) 0.0000(15) 0.0156(14)
C83 0.080(2) 0.071(2) 0.063(2) -0.0053(17) -0.0234(16) -0.0025(16)
C93 0.103(3) 0.0479(17) 0.069(2) 0.0129(16) -0.0180(18) 0.0128(16)
C92 0.105(3) 0.079(2) 0.080(2) 0.0400(19) 0.007(2) 0.014(2)
C71 0.050(3) 0.039(2) 0.050(3) -0.015(2) -0.005(2) -0.010(2)
C101 0.060(3) 0.043(3) 0.061(3) -0.026(2) 0.016(3) -0.011(2)
C111 0.092(5) 0.025(2) 0.055(3) -0.003(2) 0.004(3) 0.003(2)
C71A 0.057(4) 0.032(3) 0.058(4) -0.018(2) 0.000(3) -0.013(2)
C10A 0.070(4) 0.039(3) 0.048(3) -0.013(2) 0.000(3) -0.008(3)
C11A 0.049(3) 0.029(3) 0.104(5) -0.014(3) -0.008(3) 0.010(2)

loop_
_atom_type_symbol
_atom_type_description
_atom_type_scat_dispersion_real
_atom_type_scat_dispersion_imag
_atom_type_scat_source
C C 0.0033 0.0016 'International Tables Vol C Tables 4.2.6.8 and 6.1.1.4'
H H 0.0000 0.0000 'International Tables Vol C Tables 4.2.6.8 and 6.1.1.4'
N N 0.0061 0.0033 'International Tables Vol C Tables 4.2.6.8 and 6.1.1.4'
Fe Fe 0.3463 0.8444 'International Tables Vol C Tables 4.2.6.8 and 6.1.1.4'

loop_
_geom_angle_atom_site_label_1
_geom_angle_atom_site_label_2
_geom_angle_atom_site_label_3
_geom_angle
N13 Fe1 N12 144.92(8)
N13 Fe1 N11 119.46(8)
N12 Fe1 N11 95.56(7)
C14 N13 Fe1 135.61(17)
C51 N12 C13 127.93(16)
C51 N12 Fe1 124.67(13)
C13 N12 Fe1 107.25(12)
C31 N11 C12 129.46(16)
C31 N11 Fe1 125.24(13)
C12 N11 Fe1 105.22(11)
C62 C12 C22 120.68(18)
C62 C12 N11 119.20(17)
C22 C12 N11 119.37(17)
C33 C23 C13 118.3(2)
C33 C23 C73 120.0(2)
C13 C23 C73 121.6(2)
N11 C31 C41 120.29(18)
N11 C31 C21 125.65(17)
C41 C31 C21 114.06(17)
C32 C22 C12 118.3(2)
C32 C22 C72 119.9(2)
C12 C22 C72 121.86(19)
C53 C63 C13 118.1(2)
C53 C63 C103 120.6(2)
C13 C63 C103 121.14(18)
C11 C21 C91 106.9(2)
C11 C21 C81 107.2(2)
C91 C21 C81 109.5(2)
C11 C21 C31 116.26(18)
C91 C21 C31 108.02(19)
C81 C21 C31 108.76(19)
C23 C13 C63 120.66(19)
C23 C13 N12 120.06(18)
C63 C13 N12 118.65(18)
N13 C14 C24 120.9(2)
N13 C14 C64 122.8(2)
C24 C14 C64 116.3(2)
C34 C24 C14 121.4(2)
C51 C41 C31 133.00(19)
C82 C72 C92 110.6(3)
C82 C72 C22 112.4(2)
C92 C72 C22 110.7(2)
N12 C51 C41 121.21(18)
N12 C51 C61 123.50(17)
C41 C51 C61 115.27(18)
C52 C62 C12 118.33(19)
C52 C62 C102 118.79(18)
C12 C62 C102 122.88(17)
C23 C73 C83 109.4(2)
C23 C73 C93 113.0(2)
C83 C73 C93 109.2(2)
C43 C53 C63 121.1(2)
C62 C102 C112 111.63(19)
C62 C102 C122 111.14(19)
C112 C102 C122 110.5(2)
C63 C103 C113 110.4(2)
C63 C103 C123 113.7(2)
C113 C103 C123 109.1(2)
C111 C61 C10A 137.6(3)
C111 C61 C71A 48.1(3)
C10A C61 C71A 110.2(4)
C111 C61 C101 110.6(3)
C10A C61 C101 46.4(3)
C71A C61 C101 125.6(3)
C111 C61 C51 112.4(3)
C10A C61 C51 109.9(3)
C71A C61 C51 119.2(2)
C101 C61 C51 115.2(2)
C111 C61 C11A 59.8(3)
C10A C61 C11A 107.9(4)
C71A C61 C11A 104.8(4)
C101 C61 C11A 61.8(3)
C51 C61 C11A 104.0(2)
C111 C61 C71 106.5(3)
C10A C61 C71 60.0(3)
C71A C61 C71 59.0(3)
C101 C61 C71 102.3(3)
C51 C61 C71 109.0(2)
C11A C61 C71 147.0(3)
C54 C64 C14 121.2(2)
C43 C33 C23 121.4(2)
C42 C52 C62 121.55(19)
C44 C34 C24 121.4(2)
C32 C42 C52 119.2(2)
C42 C32 C22 121.9(2)
C34 C44 C54 118.1(2)
C44 C54 C64 121.6(2)
C33 C43 C53 120.3(2)

loop_
_geom_bond_atom_site_label_1
_geom_bond_atom_site_label_2
_geom_bond_distance
Fe1 N13 1.8912(19)
Fe1 N12 1.9641(16)
Fe1 N11 1.9803(16)
N13 C14 1.377(3)
N12 C51 1.347(3)
N12 C13 1.439(2)
N11 C31 1.330(3)
N11 C12 1.447(2)
C12 C62 1.402(3)
C12 C22 1.415(3)
C23 C33 1.391(3)
C23 C13 1.412(3)
C23 C73 1.528(3)
C31 C41 1.423(3)
C31 C21 1.565(3)
C22 C32 1.386(3)
C22 C72 1.525(3)
C63 C53 1.395(3)
C63 C13 1.419(3)
C63 C103 1.514(3)
C21 C11 1.528(3)
C21 C91 1.546(4)
C21 C81 1.547(3)
C14 C24 1.403(3)
C14 C64 1.405(3)
C24 C34 1.380(3)
C41 C51 1.393(3)
C72 C82 1.520(4)
C72 C92 1.523(4)
C51 C61 1.566(3)
C62 C52 1.395(3)
C62 C102 1.522(3)
C73 C83 1.536(4)
C73 C93 1.536(4)
C53 C43 1.382(4)
C102 C112 1.533(3)
C102 C122 1.536(3)
C103 C113 1.538(4)
C103 C123 1.538(4)
C61 C111 1.476(5)
C61 C10A 1.487(6)
C61 C71A 1.500(5)
C61 C101 1.522(5)
C61 C11A 1.632(6)
C61 C71 1.633(5)
C64 C54 1.378(3)
C33 C43 1.375(4)
C52 C42 1.384(3)
C34 C44 1.374(4)
C42 C32 1.378(3)
C44 C54 1.377(4)
